data_4077201
loop_
_publ_author_name
'Anti\~nolo, Antonio'
'L\'opez-Solera, Isabel'
'Orive, Irache'
'Otero, Antonio'
'Prashar, Sanjiv'
'Rodr\'iguez, Ana M.'
'Villase\~nor, Elena'

_publ_section_title
;
 Niobium and Zirconium Complexes Incorporating Asymmetrically
 SubstitutedansaLigands. X-ray Crystal Structures of
 [Me2Si(\h5-C5Me4)(\h5-C5H3R)]Nb(NtBu)Cl (R = Me,iPr) and
 [Me2Si(\h5-C5Me4)(\h5-C5H3R)]ZrCl2(R = H, Me)
;
_journal_issue 1
_journal_name_full Organometallics
_journal_page_first 71
_journal_paper_doi 10.1021/om0006662
_journal_volume 20
_journal_year 2001
_chemical_formula_sum 'C23 H37 Cl N Nb Si'
_chemical_formula_weight 483.99
_chemical_name_systematic
; 
 ? 
;
_space_group_IT_number 14
_symmetry_cell_setting monoclinic
_symmetry_space_group_name_Hall '-P 2ybc'
_symmetry_space_group_name_H-M 'P 1 21/c 1'
_atom_sites_solution_hydrogens geom
_atom_sites_solution_primary direct
_atom_sites_solution_secondary difmap
_audit_creation_method SHELXL-97
_cell_angle_alpha 90.00
_cell_angle_beta 110.52(1)
_cell_angle_gamma 90.00
_cell_formula_units_Z 4
_cell_length_a 12.1550(10)
_cell_length_b 14.5800(10)
_cell_length_c 14.8570(10)
_cell_measurement_reflns_used 25
_cell_measurement_temperature 200(2)
_cell_volume 2465.9(4)
_computing_cell_refinement 'Nonius (control program)'
_computing_data_collection 'Nonius (control program)'
_computing_data_reduction 'XCAD4 (Harms, 1996)'
_computing_structure_refinement 'SHELXL-97 (Sheldrick, 1997)'
_computing_structure_solution 'SHELXS-97 (Sheldrick, 1990)'
_diffrn_ambient_temperature 200(2)
_diffrn_measured_fraction_theta_full 0.999
_diffrn_measured_fraction_theta_max 0.999
_diffrn_measurement_device_type 'four circle diffractometer Nonius-Mach3'
_diffrn_measurement_method '\w/2\q scans'
_diffrn_radiation_monochromator graphite
_diffrn_radiation_source 'fine-focus sealed tube'
_diffrn_radiation_type MoK\a
_diffrn_radiation_wavelength 0.71073
_diffrn_reflns_av_R_equivalents 0.0170
_diffrn_reflns_av_sigmaI/netI 0.0321
_diffrn_reflns_limit_h_max 15
_diffrn_reflns_limit_h_min -16
_diffrn_reflns_limit_k_max 19
_diffrn_reflns_limit_k_min 0
_diffrn_reflns_limit_l_max 19
_diffrn_reflns_limit_l_min 0
_diffrn_reflns_number 6150
_diffrn_reflns_theta_full 27.96
_diffrn_reflns_theta_max 27.96
_diffrn_reflns_theta_min 2.02
_exptl_absorpt_coefficient_mu 0.653
_exptl_crystal_colour Orange
_exptl_crystal_density_diffrn 1.304
_exptl_crystal_density_method 'not measured'
_exptl_crystal_description Prismatic
_exptl_crystal_F_000 1016
_exptl_crystal_size_max 0.15
_exptl_crystal_size_mid 0.25
_exptl_crystal_size_min 0.4
_refine_diff_density_max 0.439
_refine_diff_density_min -0.292
_refine_diff_density_rms 0.070
_refine_ls_extinction_method none
_refine_ls_goodness_of_fit_ref 1.047
_refine_ls_hydrogen_treatment mixed
_refine_ls_matrix_type full
_refine_ls_number_parameters 244
_refine_ls_number_reflns 5925
_refine_ls_number_restraints 0
_refine_ls_restrained_S_all 1.047
_refine_ls_R_factor_all 0.0514
_refine_ls_R_factor_gt 0.0314
_refine_ls_shift/su_max 0.012
_refine_ls_shift/su_mean 0.001
_refine_ls_structure_factor_coef Fsqd
_refine_ls_weighting_details 'calc w=1/[\s^2^(Fo^2^)+(0.0318P)^2^+1.6532P] where P=(Fo^2^+2Fc^2^)/3'
_refine_ls_weighting_scheme calc
_refine_ls_wR_factor_gt 0.0696
_refine_ls_wR_factor_ref 0.0778
_reflns_number_gt 4768
_reflns_number_total 5925
_reflns_threshold_expression >2sigma(I)
_cod_data_source_file om0006662.cif
_cod_data_source_block 12
_cod_original_cell_volume 2465.9(3)
_cod_original_sg_symbol_H-M P2(1)/c
_cod_database_code 4077201

loop_
_symmetry_equiv_pos_as_xyz
'x, y, z'
'-x, y+1/2, -z+1/2'
'-x, -y, -z'
'x, -y-1/2, z-1/2'

loop_
_atom_site_label
_atom_site_type_symbol
_atom_site_fract_x
_atom_site_fract_y
_atom_site_fract_z
_atom_site_U_iso_or_equiv
_atom_site_adp_type
_atom_site_occupancy
_atom_site_symmetry_multiplicity
_atom_site_calc_flag
_atom_site_refinement_flags
Nb1 Nb 0.259080(17) 0.221344(13) 0.035915(14) 0.02306(6) Uani 1 1 d .
Cl1 Cl 0.30183(7) 0.26393(4) -0.10704(5) 0.04095(16) Uani 1 1 d .
Si1 Si -0.01029(6) 0.17735(5) 0.05119(6) 0.03502(16) Uani 1 1 d .
N1 N 0.40648(17) 0.22337(14) 0.11646(14) 0.0313(4) Uani 1 1 d .
C1 C 0.5256(2) 0.23826(19) 0.1831(2) 0.0450(7) Uani 1 1 d .
C2 C 0.5365(3) 0.3333(3) 0.2265(3) 0.0750(12) Uani 1 1 d .
H2A H 0.5200 0.3785 0.1765 0.090 Uiso 1 1 d R
H2B H 0.6150 0.3418 0.2712 0.090 Uiso 1 1 d R
H2C H 0.4817 0.3397 0.2594 0.090 Uiso 1 1 d R
C3 C 0.6069(3) 0.2307(3) 0.1248(3) 0.0745(11) Uani 1 1 d .
H3A H 0.6034 0.1696 0.0999 0.089 Uiso 1 1 d R
H3B H 0.6859 0.2441 0.1657 0.089 Uiso 1 1 d R
H3C H 0.5829 0.2736 0.0724 0.089 Uiso 1 1 d R
C4 C 0.5575(3) 0.1664(3) 0.2624(3) 0.0786(12) Uani 1 1 d .
H4A H 0.5031 0.1697 0.2961 0.094 Uiso 1 1 d R
H4B H 0.6356 0.1779 0.3064 0.094 Uiso 1 1 d R
H4C H 0.5541 0.1064 0.2349 0.094 Uiso 1 1 d R
C5 C 0.0975(2) 0.10401(15) 0.01986(18) 0.0295(5) Uani 1 1 d .
C6 C 0.2101(2) 0.07470(15) 0.08901(17) 0.0287(5) Uani 1 1 d .
C7 C 0.2834(2) 0.04839(15) 0.03726(17) 0.0290(5) Uani 1 1 d .
C8 C 0.2238(2) 0.06773(15) -0.06023(17) 0.0293(5) Uani 1 1 d .
C9 C 0.1093(2) 0.10130(16) -0.07145(17) 0.0306(5) Uani 1 1 d .
C10 C 0.2390(2) 0.05770(18) 0.19497(18) 0.0376(6) Uani 1 1 d .
H10A H 0.2001 0.0029 0.2037 0.045 Uiso 1 1 d R
H10B H 0.2129 0.1087 0.2231 0.045 Uiso 1 1 d R
H10C H 0.3223 0.0506 0.2255 0.045 Uiso 1 1 d R
C11 C 0.4019(2) 0.00429(17) 0.07650(19) 0.0365(6) Uani 1 1 d .
H11A H 0.3983 -0.0558 0.0491 0.044 Uiso 1 1 d R
H11B H 0.4255 -0.0007 0.1451 0.044 Uiso 1 1 d R
H11C H 0.4579 0.0410 0.0604 0.044 Uiso 1 1 d R
C12 C 0.2685(3) 0.04472(18) -0.13954(19) 0.0393(6) Uani 1 1 d .
H12A H 0.3486 0.0645 -0.1219 0.047 Uiso 1 1 d R
H12B H 0.2215 0.0752 -0.1975 0.047 Uiso 1 1 d R
H12C H 0.2643 -0.0204 -0.1498 0.047 Uiso 1 1 d R
C13 C 0.0206(2) 0.1274(2) -0.16713(19) 0.0436(6) Uani 1 1 d .
H13A H -0.0153 0.0731 -0.2013 0.052 Uiso 1 1 d R
H13B H 0.0589 0.1603 -0.2038 0.052 Uiso 1 1 d R
H13C H -0.0386 0.1657 -0.1574 0.052 Uiso 1 1 d R
C14 C -0.1600(2) 0.1845(2) -0.0421(3) 0.0572(8) Uani 1 1 d .
H14A H -0.2122 0.2145 -0.0158 0.069 Uiso 1 1 d R
H14B H -0.1884 0.1238 -0.0627 0.069 Uiso 1 1 d R
H14C H -0.1562 0.2189 -0.0961 0.069 Uiso 1 1 d R
C15 C -0.0266(3) 0.1505(2) 0.1684(2) 0.0523(8) Uani 1 1 d .
H15A H 0.0472 0.1596 0.2195 0.063 Uiso 1 1 d R
H15B H -0.0510 0.0879 0.1684 0.063 Uiso 1 1 d R
H15C H -0.0847 0.1903 0.1776 0.063 Uiso 1 1 d R
C16 C 0.0763(2) 0.28411(16) 0.05769(17) 0.0306(5) Uani 1 1 d .
C17 C 0.0829(2) 0.33399(16) -0.02108(17) 0.0320(5) Uani 1 1 d .
H17 H 0.0290 0.3300 -0.0834 0.038 Uiso 1 1 d R
C18 C 0.1845(2) 0.39168(16) 0.00861(17) 0.0304(5) Uani 1 1 d .
C19 C 0.2425(2) 0.37548(16) 0.10624(17) 0.0307(5) Uani 1 1 d .
H19 H 0.3108 0.4045 0.1450 0.037 Uiso 1 1 d R
C20 C 0.1804(2) 0.30735(16) 0.13663(17) 0.0298(5) Uani 1 1 d .
H20 H 0.2033 0.2819 0.1978 0.036 Uiso 1 1 d R
C21 C 0.2124(3) 0.46330(17) -0.05310(19) 0.0394(6) Uani 1 1 d .
H21 H 0.1953 0.4372 -0.1174 0.047 Uiso 1 1 d R
C22 C 0.3404(3) 0.4932(2) -0.0155(3) 0.0586(9) Uani 1 1 d .
H22A H 0.3579 0.5221 0.0461 0.070 Uiso 1 1 d R
H22B H 0.3542 0.5359 -0.0596 0.070 Uiso 1 1 d R
H22C H 0.3899 0.4405 -0.0090 0.070 Uiso 1 1 d R
C23 C 0.1310(3) 0.5458(2) -0.0623(3) 0.0656(10) Uani 1 1 d .
H23A H 0.0507 0.5264 -0.0903 0.079 Uiso 1 1 d R
H23B H 0.1472 0.5916 -0.1024 0.079 Uiso 1 1 d R
H23C H 0.1443 0.5711 0.0003 0.079 Uiso 1 1 d R

loop_
_atom_site_aniso_label
_atom_site_aniso_U_11
_atom_site_aniso_U_22
_atom_site_aniso_U_33
_atom_site_aniso_U_23
_atom_site_aniso_U_13
_atom_site_aniso_U_12
Nb1 0.02530(10) 0.02171(9) 0.02237(9) -0.00157(8) 0.00857(7) -0.00030(8)
Cl1 0.0627(4) 0.0336(3) 0.0358(3) -0.0017(3) 0.0289(3) -0.0047(3)
Si1 0.0282(3) 0.0308(4) 0.0499(4) -0.0039(3) 0.0185(3) -0.0009(3)
N1 0.0273(10) 0.0313(10) 0.0329(10) -0.0034(9) 0.0075(8) -0.0001(8)
C1 0.0271(12) 0.0400(15) 0.0568(17) -0.0073(13) 0.0009(12) 0.0000(11)
C2 0.0437(18) 0.061(2) 0.090(3) -0.034(2) -0.0153(17) 0.0033(16)
C3 0.0342(16) 0.081(3) 0.108(3) -0.019(2) 0.0256(19) -0.0074(17)
C4 0.062(2) 0.073(3) 0.067(2) 0.006(2) -0.0212(18) 0.001(2)
C5 0.0279(11) 0.0233(11) 0.0392(13) -0.0037(10) 0.0143(10) -0.0043(9)
C6 0.0323(12) 0.0233(11) 0.0331(12) 0.0004(9) 0.0149(10) -0.0020(9)
C7 0.0349(13) 0.0213(10) 0.0340(12) 0.0003(9) 0.0162(11) 0.0015(9)
C8 0.0367(13) 0.0212(10) 0.0317(12) -0.0045(9) 0.0140(10) -0.0014(9)
C9 0.0336(12) 0.0237(11) 0.0325(12) -0.0060(9) 0.0090(10) -0.0052(9)
C10 0.0464(15) 0.0372(13) 0.0344(13) 0.0061(11) 0.0206(12) 0.0042(12)
C11 0.0400(14) 0.0300(12) 0.0419(14) 0.0023(11) 0.0173(11) 0.0089(11)
C12 0.0539(16) 0.0318(13) 0.0369(14) -0.0041(11) 0.0219(12) 0.0026(12)
C13 0.0412(15) 0.0418(15) 0.0386(14) -0.0060(12) 0.0022(12) 0.0003(12)
C14 0.0323(14) 0.0513(18) 0.084(2) -0.0135(17) 0.0155(15) -0.0013(13)
C15 0.0590(19) 0.0424(16) 0.075(2) 0.0008(15) 0.0473(17) 0.0014(14)
C16 0.0306(11) 0.0274(11) 0.0374(12) -0.0009(10) 0.0165(10) 0.0055(10)
C17 0.0326(12) 0.0283(12) 0.0323(12) -0.0014(10) 0.0080(10) 0.0042(10)
C18 0.0339(12) 0.0244(11) 0.0334(12) 0.0004(9) 0.0125(10) 0.0050(10)
C19 0.0345(12) 0.0242(11) 0.0324(12) -0.0059(9) 0.0106(10) -0.0004(10)
C20 0.0371(13) 0.0282(11) 0.0258(11) -0.0024(9) 0.0131(10) 0.0034(10)
C21 0.0550(17) 0.0272(12) 0.0396(15) 0.0041(11) 0.0212(13) 0.0011(11)
C22 0.065(2) 0.0417(17) 0.075(2) 0.0094(16) 0.0309(18) -0.0115(15)
C23 0.087(3) 0.0383(17) 0.077(2) 0.0230(16) 0.036(2) 0.0205(17)

loop_
_atom_type_symbol
_atom_type_description
_atom_type_scat_dispersion_real
_atom_type_scat_dispersion_imag
_atom_type_scat_source
C C 0.0033 0.0016 'International Tables Vol C Tables 4.2.6.8 and 6.1.1.4'
H H 0.0000 0.0000 'International Tables Vol C Tables 4.2.6.8 and 6.1.1.4'
N N 0.0061 0.0033 'International Tables Vol C Tables 4.2.6.8 and 6.1.1.4'
Si Si 0.0817 0.0704 'International Tables Vol C Tables 4.2.6.8 and 6.1.1.4'
Cl Cl 0.1484 0.1585 'International Tables Vol C Tables 4.2.6.8 and 6.1.1.4'
Nb Nb -2.0727 0.6215 'International Tables Vol C Tables 4.2.6.8 and 6.1.1.4'

loop_
_geom_angle_atom_site_label_1
_geom_angle_atom_site_label_2
_geom_angle_atom_site_label_3
_geom_angle
N1 Nb1 C20 95.74(9)
N1 Nb1 C6 95.76(9)
C20 Nb1 C6 93.51(8)
N1 Nb1 Cl1 96.33(7)
C20 Nb1 Cl1 131.70(6)
C6 Nb1 Cl1 131.29(6)
N1 Nb1 C19 85.06(9)
C20 Nb1 C19 33.36(8)
C6 Nb1 C19 126.02(8)
Cl1 Nb1 C19 101.94(6)
N1 Nb1 C16 129.34(9)
C20 Nb1 C16 33.71(8)
C6 Nb1 C16 87.17(8)
Cl1 Nb1 C16 119.01(6)
C19 Nb1 C16 54.63(8)
N1 Nb1 C7 85.63(9)
C20 Nb1 C7 125.91(8)
C6 Nb1 C7 33.11(7)
Cl1 Nb1 C7 101.55(5)
C19 Nb1 C7 155.53(8)
C16 Nb1 C7 117.65(8)
N1 Nb1 C5 129.58(9)
C20 Nb1 C5 86.94(8)
C6 Nb1 C5 33.95(8)
Cl1 Nb1 C5 118.78(6)
C19 Nb1 C5 117.81(8)
C16 Nb1 C5 64.68(8)
C7 Nb1 C5 54.43(7)
N1 Nb1 C17 137.18(9)
C20 Nb1 C17 53.65(8)
C6 Nb1 C17 113.32(8)
Cl1 Nb1 C17 87.60(6)
C19 Nb1 C17 52.62(8)
C16 Nb1 C17 31.79(8)
C7 Nb1 C17 135.40(8)
C5 Nb1 C17 82.75(8)
N1 Nb1 C8 108.50(8)
C20 Nb1 C8 140.05(8)
C6 Nb1 C8 53.78(7)
Cl1 Nb1 C8 77.65(5)
C19 Nb1 C8 166.43(8)
C16 Nb1 C8 113.43(8)
C7 Nb1 C8 31.58(7)
C5 Nb1 C8 53.12(7)
C17 Nb1 C8 113.96(8)
N1 Nb1 C9 138.03(9)
C20 Nb1 C9 112.65(8)
C6 Nb1 C9 54.01(8)
Cl1 Nb1 C9 87.41(6)
C19 Nb1 C9 135.12(8)
C16 Nb1 C9 82.26(8)
C7 Nb1 C9 52.87(8)
C5 Nb1 C9 31.65(8)
C17 Nb1 C9 84.62(8)
C8 Nb1 C9 31.68(7)
N1 Nb1 C18 107.52(9)
C20 Nb1 C18 53.79(8)
C6 Nb1 C18 140.67(8)
Cl1 Nb1 C18 77.99(5)
C19 Nb1 C18 31.34(7)
C16 Nb1 C18 53.54(8)
C7 Nb1 C18 166.83(7)
C5 Nb1 C18 114.01(8)
C17 Nb1 C18 31.80(7)
C8 Nb1 C18 138.19(7)
C9 Nb1 C18 114.10(7)
C15 Si1 C16 111.77(13)
C15 Si1 C14 108.12(15)
C16 Si1 C14 112.24(14)
C15 Si1 C5 115.21(13)
C16 Si1 C5 93.33(10)
C14 Si1 C5 115.63(13)
C1 N1 Nb1 172.34(18)
N1 C1 C2 110.1(2)
N1 C1 C4 110.2(2)
C2 C1 C4 109.9(3)
N1 C1 C3 106.9(3)
C2 C1 C3 109.2(3)
C4 C1 C3 110.5(3)
C9 C5 C6 106.4(2)
C9 C5 Si1 124.71(19)
C6 C5 Si1 123.93(18)
C9 C5 Nb1 77.01(13)
C6 C5 Nb1 68.23(12)
Si1 C5 Nb1 100.18(9)
C7 C6 C5 108.1(2)
C7 C6 C10 124.1(2)
C5 C6 C10 126.9(2)
C7 C6 Nb1 77.86(13)
C5 C6 Nb1 77.82(13)
C10 C6 Nb1 119.39(16)
C8 C7 C6 108.1(2)
C8 C7 C11 124.6(2)
C6 C7 C11 127.3(2)
C8 C7 Nb1 77.03(13)
C6 C7 Nb1 69.03(12)
C11 C7 Nb1 121.56(16)
C7 C8 C9 108.6(2)
C7 C8 C12 124.6(2)
C9 C8 C12 126.3(2)
C7 C8 Nb1 71.39(13)
C9 C8 Nb1 74.72(13)
C12 C8 Nb1 125.94(16)
C5 C9 C8 108.6(2)
C5 C9 C13 128.4(2)
C8 C9 C13 123.0(2)
C5 C9 Nb1 71.34(13)
C8 C9 Nb1 73.60(13)
C13 C9 Nb1 121.41(17)
C17 C16 C20 105.6(2)
C17 C16 Si1 125.87(19)
C20 C16 Si1 124.14(18)
C17 C16 Nb1 76.78(13)
C20 C16 Nb1 68.07(12)
Si1 C16 Nb1 101.36(10)
C16 C17 C18 110.1(2)
C16 C17 Nb1 71.44(13)
C18 C17 Nb1 75.33(13)
C19 C18 C17 106.8(2)
C19 C18 C21 127.8(2)
C17 C18 C21 125.1(2)
C19 C18 Nb1 69.97(13)
C17 C18 Nb1 72.87(13)
C21 C18 Nb1 127.68(16)
C18 C19 C20 108.7(2)
C18 C19 Nb1 78.70(13)
C20 C19 Nb1 68.57(13)
C19 C20 C16 108.8(2)
C19 C20 Nb1 78.07(13)
C16 C20 Nb1 78.22(13)
C18 C21 C22 113.3(2)
C18 C21 C23 108.8(2)
C22 C21 C23 110.6(3)

loop_
_geom_bond_atom_site_label_1
_geom_bond_atom_site_label_2
_geom_bond_distance
Nb1 N1 1.7719(19)
Nb1 C20 2.394(2)
Nb1 C6 2.424(2)
Nb1 Cl1 2.4372(6)
Nb1 C19 2.516(2)
Nb1 C16 2.526(2)
Nb1 C7 2.538(2)
Nb1 C5 2.552(2)
Nb1 C17 2.594(2)
Nb1 C8 2.610(2)
Nb1 C9 2.624(2)
Nb1 C18 2.626(2)
Si1 C15 1.862(3)
Si1 C16 1.863(3)
Si1 C14 1.864(3)
Si1 C5 1.872(2)
N1 C1 1.456(3)
C1 C2 1.514(4)
C1 C4 1.523(5)
C1 C3 1.529(5)
C5 C9 1.413(3)
C5 C6 1.458(3)
C6 C7 1.418(3)
C6 C10 1.508(3)
C7 C8 1.402(3)
C7 C11 1.496(3)
C8 C9 1.429(3)
C8 C12 1.499(3)
C9 C13 1.501(3)
C16 C17 1.404(3)
C16 C20 1.432(3)
C17 C18 1.430(3)
C18 C19 1.393(3)
C18 C21 1.505(3)
C19 C20 1.414(3)
C21 C22 1.521(4)
C21 C23 1.533(4)
